data_1518917
loop_
_publ_author_name
'Eva M. Guillamon'
'Marta Blasco'
'Rosa Llusar'

_publ_section_title
;
 Enantioselective synthesis of tungsten trimetallic cluster chalcogenides
;
_journal_name_full 'Inorganica Chimica Acta'
_journal_page_first 248
_journal_page_last 253
_journal_volume 424
_journal_year 2015
_chemical_absolute_configuration rm
_chemical_formula_moiety 'C42 H84 Br3 P6 S4 W3, Br, 2(C H2 Cl2), C7 H8'
_chemical_formula_sum 'C51 H96 Br4 Cl4 P6 S4 W3'
_chemical_formula_weight 2036.32
_space_group_crystal_system monoclinic
_space_group_IT_number 4
_space_group_name_Hall 'P 2yb'
_space_group_name_H-M_alt 'P 1 21 1'
_symmetry_space_group_name_Hall 'P 2yb'
_symmetry_space_group_name_H-M 'P 1 21 1'
_atom_sites_solution_hydrogens geom
_atom_sites_solution_primary iterative
_cell_angle_alpha 90
_cell_angle_beta 98.1070(12)
_cell_angle_gamma 90
_cell_formula_units_Z 2
_cell_length_a 11.97738(16)
_cell_length_b 19.6767(3)
_cell_length_c 14.88601(19)
_cell_measurement_temperature 293(2)
_cell_volume 3473.20(8)
_computing_molecular_graphics 'Olex2 (Dolomanov et al., 2009)'
_computing_publication_material 'Olex2 (Dolomanov et al., 2009)'
_computing_structure_refinement 'ShelXL (Sheldrick, 2008)'
_computing_structure_solution
;
Superflip (Palatinus & Chapuis, 2007;Palatinus & van der Lee, 2008;
Palatinus et al., 2012)
;
_diffrn_ambient_temperature 293(2)
_diffrn_measured_fraction_theta_full 0.998
_diffrn_measured_fraction_theta_max 0.940
_diffrn_radiation_type MoK\a
_diffrn_radiation_wavelength 0.71073
_diffrn_reflns_av_R_equivalents 0.0368
_diffrn_reflns_av_unetI/netI 0.0318
_diffrn_reflns_Laue_measured_fraction_full 0.998
_diffrn_reflns_Laue_measured_fraction_max 0.940
_diffrn_reflns_limit_h_max 16
_diffrn_reflns_limit_h_min -15
_diffrn_reflns_limit_k_max 26
_diffrn_reflns_limit_k_min -26
_diffrn_reflns_limit_l_max 19
_diffrn_reflns_limit_l_min -20
_diffrn_reflns_number 76264
_diffrn_reflns_point_group_measured_fraction_full 0.998
_diffrn_reflns_point_group_measured_fraction_max 0.901
_diffrn_reflns_theta_full 25.242
_diffrn_reflns_theta_max 29.402
_diffrn_reflns_theta_min 2.912
_exptl_absorpt_coefficient_mu 7.702
_exptl_absorpt_correction_T_max 0.755
_exptl_absorpt_correction_T_min 0.658
_exptl_absorpt_correction_type gaussian
_exptl_crystal_colour violet
_exptl_crystal_colour_primary violet
_exptl_crystal_density_diffrn 1.947
_exptl_crystal_description prism
_exptl_crystal_F_000 1972
_exptl_crystal_recrystallization_method 'slow vapour diffusion of toluene into a sample solution in CH2Cl2'
_exptl_crystal_size_max 0.1924
_exptl_crystal_size_mid 0.1594
_exptl_crystal_size_min 0.1197
_refine_diff_density_max 5.319
_refine_diff_density_min -1.773
_refine_diff_density_rms 0.166
_refine_ls_abs_structure_details
;
 Flack x determined using 7481 quotients [(I+)-(I-)]/[(I+)+(I-)]
 (Parsons and Flack (2004), Acta Cryst. A60, s61).
;
_refine_ls_extinction_coef .
_refine_ls_extinction_method none
_refine_ls_goodness_of_fit_ref 1.043
_refine_ls_hydrogen_treatment constr
_refine_ls_matrix_type full
_refine_ls_number_parameters 622
_refine_ls_number_reflns 17297
_refine_ls_number_restraints 8
_refine_ls_restrained_S_all 1.043
_refine_ls_R_factor_all 0.0358
_refine_ls_R_factor_gt 0.0333
_refine_ls_shift/su_max 0.002
_refine_ls_shift/su_mean 0.000
_refine_ls_structure_factor_coef Fsqd
_refine_ls_weighting_details 'w=1/[\s^2^(Fo^2^)+(0.0411P)^2^+16.4900P] where P=(Fo^2^+2Fc^2^)/3'
_refine_ls_weighting_scheme calc
_refine_ls_wR_factor_gt 0.0819
_refine_ls_wR_factor_ref 0.0840
_reflns_Friedel_coverage 0.866
_reflns_Friedel_fraction_full 0.999
_reflns_Friedel_fraction_max 0.861
_reflns_number_gt 16603
_reflns_number_total 17297
_reflns_threshold_expression 'I > 2\s(I)'
_cod_data_source_file ICA-2015-424-248-253-1.cif
_cod_data_source_block str1621_superflip
_cod_original_cell_volume 3473.21(8)
_cod_database_code 1518917
_shelx_space_group_comment
;
The symmetry employed for this shelxl refinement is uniquely defined
by the following loop, which should always be used as a source of
symmetry information in preference to the above space-group names.
They are only intended as comments.
;

loop_
_space_group_symop_operation_xyz
'x, y, z'
'-x, y+1/2, -z'

loop_
_atom_site_label
_atom_site_type_symbol
_atom_site_fract_x
_atom_site_fract_y
_atom_site_fract_z
_atom_site_U_iso_or_equiv
_atom_site_adp_type
_atom_site_occupancy
_atom_site_site_symmetry_order
_atom_site_calc_flag
_atom_site_refinement_flags_posn
_atom_site_refinement_flags_adp
_atom_site_refinement_flags_occupancy
_atom_site_disorder_assembly
_atom_site_disorder_group
W1 W 0.58776(3) 0.59128(4) 0.34176(2) 0.01774(8) Uani 1 1 d . . . . .
W2 W 0.41289(3) 0.52190(4) 0.23695(2) 0.01786(8) Uani 1 1 d . . . . .
W3 W 0.54253(3) 0.61465(4) 0.15490(2) 0.01745(8) Uani 1 1 d . . . . .
Br1 Br 0.62015(9) 0.71498(6) 0.40645(6) 0.0284(2) Uani 1 1 d . . . . .
Br2 Br 0.26076(8) 0.52546(7) 0.34757(6) 0.0292(2) Uani 1 1 d . . . . .
Br3 Br 0.38973(8) 0.67676(6) 0.03819(7) 0.0278(2) Uani 1 1 d . . . . .
S1 S 0.42208(19) 0.64031(12) 0.26343(15) 0.0202(4) Uani 1 1 d . . . . .
S2 S 0.55622(19) 0.47645(12) 0.34060(15) 0.0205(4) Uani 1 1 d . . . . .
S3 S 0.49157(19) 0.50541(11) 0.10701(15) 0.0211(4) Uani 1 1 d . . . . .
S4 S 0.71432(18) 0.59347(13) 0.23818(14) 0.0218(4) Uani 1 1 d . . . . .
P1 P 0.7730(2) 0.57233(13) 0.44622(16) 0.0232(5) Uani 1 1 d . . . . .
P2 P 0.5208(2) 0.58316(14) 0.50259(15) 0.0223(4) Uani 1 1 d . . . . .
P3 P 0.3556(2) 0.39683(12) 0.23253(16) 0.0230(5) Uani 1 1 d . . . . .
P4 P 0.21971(19) 0.52648(14) 0.12973(16) 0.0235(5) Uani 1 1 d . . . . .
P5 P 0.64010(19) 0.60670(12) 0.01349(15) 0.0208(4) Uani 1 1 d . . . . .
P6 P 0.6201(2) 0.73846(13) 0.14625(16) 0.0226(5) Uani 1 1 d . . . . .
C1 C 0.8271(12) 0.4411(7) 0.3732(12) 0.056(4) Uani 1 1 d . . . . .
H1A H 0.7662 0.4216 0.4001 0.084 Uiso 1 1 calc GR . . . .
H1B H 0.8858 0.4079 0.3726 0.084 Uiso 1 1 calc GR . . . .
H1C H 0.8001 0.4549 0.3122 0.084 Uiso 1 1 calc GR . . . .
C2 C 0.8726(9) 0.5014(6) 0.4272(8) 0.037(2) Uani 1 1 d . . . . .
H2 H 0.9042 0.4845 0.4873 0.044 Uiso 1 1 calc R . . . .
C3 C 0.9697(11) 0.5369(8) 0.3879(10) 0.055(4) Uani 1 1 d . . . . .
H3A H 1.0366 0.5085 0.3956 0.066 Uiso 1 1 calc R . . . .
H3B H 0.9484 0.5458 0.3237 0.066 Uiso 1 1 calc R . . . .
C4 C 0.9928(9) 0.6038(7) 0.4402(10) 0.050(3) Uani 1 1 d . . . . .
H4A H 1.0311 0.5944 0.5007 0.060 Uiso 1 1 calc R . . . .
H4B H 1.0415 0.6324 0.4095 0.060 Uiso 1 1 calc R . . . .
C5 C 0.8820(9) 0.6409(6) 0.4464(8) 0.035(2) Uani 1 1 d . . . . .
H5 H 0.8630 0.6673 0.3904 0.042 Uiso 1 1 calc R . . . .
C6 C 0.8899(12) 0.6906(8) 0.5258(9) 0.053(3) Uani 1 1 d . . . . .
H6A H 0.8213 0.7163 0.5220 0.079 Uiso 1 1 calc GR . . . .
H6B H 0.9522 0.7210 0.5234 0.079 Uiso 1 1 calc GR . . . .
H6C H 0.9013 0.6658 0.5818 0.079 Uiso 1 1 calc GR . . . .
C7 C 0.7496(9) 0.5600(6) 0.5633(7) 0.031(2) Uani 1 1 d . . . . .
H7A H 0.7392 0.5119 0.5739 0.037 Uiso 1 1 calc R . . . .
H7B H 0.8159 0.5749 0.6035 0.037 Uiso 1 1 calc R . . . .
C8 C 0.6475(8) 0.5986(6) 0.5861(6) 0.030(2) Uani 1 1 d . . . . .
H8A H 0.6642 0.6468 0.5881 0.036 Uiso 1 1 calc R . . . .
H8B H 0.6322 0.5849 0.6458 0.036 Uiso 1 1 calc R . . . .
C9 C 0.3522(11) 0.6897(6) 0.4813(8) 0.040(3) Uani 1 1 d . . . . .
H9A H 0.4025 0.7260 0.4711 0.060 Uiso 1 1 calc GR . . . .
H9B H 0.2896 0.7077 0.5074 0.060 Uiso 1 1 calc GR . . . .
H9C H 0.3250 0.6681 0.4246 0.060 Uiso 1 1 calc GR . . . .
C10 C 0.4140(9) 0.6385(6) 0.5452(7) 0.034(2) Uani 1 1 d . . . . .
H10 H 0.4530 0.6640 0.5969 0.041 Uiso 1 1 calc R . . . .
C11 C 0.3329(9) 0.5895(7) 0.5827(8) 0.040(2) Uani 1 1 d . . . . .
H11A H 0.3017 0.6109 0.6323 0.048 Uiso 1 1 calc R . . . .
H11B H 0.2711 0.5784 0.5356 0.048 Uiso 1 1 calc R . . . .
C12 C 0.3949(10) 0.5251(7) 0.6160(7) 0.036(2) Uani 1 1 d . . . . .
H12A H 0.3414 0.4900 0.6265 0.044 Uiso 1 1 calc R . . . .
H12B H 0.4437 0.5338 0.6725 0.044 Uiso 1 1 calc R . . . .
C13 C 0.4653(9) 0.5021(5) 0.5427(6) 0.0266(19) Uani 1 1 d . . . . .
H13 H 0.4120 0.4842 0.4922 0.032 Uiso 1 1 calc R . . . .
C14 C 0.5437(11) 0.4454(6) 0.5743(8) 0.041(3) Uani 1 1 d . . . . .
H14A H 0.5900 0.4352 0.5284 0.062 Uiso 1 1 calc GR . . . .
H14B H 0.5009 0.4059 0.5858 0.062 Uiso 1 1 calc GR . . . .
H14C H 0.5908 0.4587 0.6291 0.062 Uiso 1 1 calc GR . . . .
C15 C 0.5476(10) 0.3459(6) 0.1531(9) 0.039(3) Uani 1 1 d . . . . .
H15A H 0.5174 0.3554 0.0912 0.059 Uiso 1 1 calc GR . . . .
H15B H 0.5990 0.3084 0.1552 0.059 Uiso 1 1 calc GR . . . .
H15C H 0.5867 0.3853 0.1796 0.059 Uiso 1 1 calc GR . . . .
C16 C 0.4520(9) 0.3282(5) 0.2059(7) 0.030(2) Uani 1 1 d . . . . .
H16 H 0.4059 0.2934 0.1713 0.036 Uiso 1 1 calc R . . . .
C17 C 0.4963(11) 0.2974(5) 0.3003(8) 0.038(3) Uani 1 1 d . . . . .
H17A H 0.5310 0.2535 0.2938 0.046 Uiso 1 1 calc R . . . .
H17B H 0.5513 0.3273 0.3341 0.046 Uiso 1 1 calc R . . . .
C18 C 0.3921(11) 0.2904(5) 0.3479(8) 0.039(3) Uani 1 1 d . . . . .
H18A H 0.4144 0.2778 0.4109 0.047 Uiso 1 1 calc R . . . .
H18B H 0.3432 0.2550 0.3189 0.047 Uiso 1 1 calc R . . . .
C19 C 0.3293(10) 0.3585(6) 0.3423(7) 0.035(2) Uani 1 1 d . . . . .
H19 H 0.3652 0.3875 0.3916 0.042 Uiso 1 1 calc R . . . .
C20 C 0.2050(13) 0.3484(7) 0.3556(10) 0.055(4) Uani 1 1 d . . . . .
H20A H 0.1669 0.3914 0.3507 0.082 Uiso 1 1 calc GR . . . .
H20B H 0.2017 0.3293 0.4145 0.082 Uiso 1 1 calc GR . . . .
H20C H 0.1691 0.3181 0.3099 0.082 Uiso 1 1 calc GR . . . .
C21 C 0.2277(9) 0.3844(5) 0.1502(8) 0.033(2) Uani 1 1 d . . . . .
H21A H 0.2490 0.3770 0.0905 0.039 Uiso 1 1 calc R . . . .
H21B H 0.1886 0.3441 0.1666 0.039 Uiso 1 1 calc R . . . .
C22 C 0.1484(9) 0.4452(5) 0.1467(7) 0.031(2) Uani 1 1 d . . . . .
H22A H 0.1163 0.4474 0.2030 0.037 Uiso 1 1 calc R . . . .
H22B H 0.0869 0.4388 0.0976 0.037 Uiso 1 1 calc R . . . .
C23 C 0.1413(11) 0.6530(6) 0.1983(10) 0.048(3) Uani 1 1 d . . . . .
H23A H 0.1622 0.6381 0.2597 0.072 Uiso 1 1 calc GR . . . .
H23B H 0.0789 0.6840 0.1954 0.072 Uiso 1 1 calc GR . . . .
H23C H 0.2041 0.6756 0.1778 0.072 Uiso 1 1 calc GR . . . .
C24 C 0.1074(8) 0.5920(7) 0.1379(8) 0.039(2) Uani 1 1 d . . . . .
H24 H 0.0448 0.5692 0.1616 0.046 Uiso 1 1 calc R . . . .
C25 C 0.0667(10) 0.6120(7) 0.0414(9) 0.047(3) Uani 1 1 d . . . . .
H25A H 0.1051 0.6531 0.0268 0.056 Uiso 1 1 calc R . . . .
H25B H -0.0135 0.6215 0.0347 0.056 Uiso 1 1 calc R . . . .
C26 C 0.0883(11) 0.5563(7) -0.0237(9) 0.046(3) Uani 1 1 d . . . . .
H26A H 0.0792 0.5736 -0.0852 0.056 Uiso 1 1 calc R . . . .
H26B H 0.0351 0.5194 -0.0210 0.056 Uiso 1 1 calc R . . . .
C27 C 0.2083(10) 0.5309(7) 0.0037(7) 0.038(3) Uani 1 1 d . . . . .
H27 H 0.2597 0.5665 -0.0114 0.046 Uiso 1 1 calc R . . . .
C28 C 0.2328(12) 0.4676(7) -0.0465(8) 0.048(3) Uani 1 1 d . . . . .
H28A H 0.3063 0.4509 -0.0226 0.071 Uiso 1 1 calc GR . . . .
H28B H 0.2306 0.4779 -0.1098 0.071 Uiso 1 1 calc GR . . . .
H28C H 0.1773 0.4337 -0.0393 0.071 Uiso 1 1 calc GR . . . .
C29 C 0.8074(12) 0.5044(8) 0.0809(9) 0.053(4) Uani 1 1 d . . . . .
H29A H 0.8376 0.5376 0.1250 0.080 Uiso 1 1 calc GR . . . .
H29B H 0.8678 0.4777 0.0632 0.080 Uiso 1 1 calc GR . . . .
H29C H 0.7560 0.4753 0.1067 0.080 Uiso 1 1 calc GR . . . .
C30 C 0.7454(9) 0.5402(6) -0.0016(7) 0.033(2) Uani 1 1 d . . . . .
H30 H 0.8025 0.5611 -0.0339 0.039 Uiso 1 1 calc R . . . .
C31 C 0.6788(12) 0.4886(7) -0.0677(9) 0.045(3) Uani 1 1 d . . . . .
H31A H 0.7303 0.4591 -0.0940 0.055 Uiso 1 1 calc R . . . .
H31B H 0.6303 0.4608 -0.0358 0.055 Uiso 1 1 calc R . . . .
C32 C 0.6105(12) 0.5291(6) -0.1394(8) 0.044(3) Uani 1 1 d . . . . .
H32A H 0.5545 0.5002 -0.1739 0.053 Uiso 1 1 calc R . . . .
H32B H 0.6588 0.5474 -0.1806 0.053 Uiso 1 1 calc R . . . .
C33 C 0.5524(9) 0.5869(6) -0.0963(6) 0.031(2) Uani 1 1 d . . . . .
H33 H 0.4807 0.5688 -0.0819 0.038 Uiso 1 1 calc R . . . .
C34 C 0.5237(10) 0.6451(6) -0.1616(7) 0.034(2) Uani 1 1 d . . . . .
H34A H 0.4862 0.6802 -0.1324 0.052 Uiso 1 1 calc GR . . . .
H34B H 0.4749 0.6292 -0.2141 0.052 Uiso 1 1 calc GR . . . .
H34C H 0.5917 0.6629 -0.1797 0.052 Uiso 1 1 calc GR . . . .
C35 C 0.7165(9) 0.6859(5) -0.0006(7) 0.030(2) Uani 1 1 d . . . . .
H35A H 0.7913 0.6830 0.0340 0.036 Uiso 1 1 calc R . . . .
H35B H 0.7249 0.6914 -0.0640 0.036 Uiso 1 1 calc R . . . .
C36 C 0.6552(9) 0.7480(5) 0.0310(6) 0.027(2) Uani 1 1 d . . . . .
H36A H 0.5863 0.7555 -0.0106 0.033 Uiso 1 1 calc R . . . .
H36B H 0.7026 0.7878 0.0289 0.033 Uiso 1 1 calc R . . . .
C37 C 0.8640(10) 0.7418(7) 0.1965(9) 0.047(3) Uani 1 1 d . . . . .
H37A H 0.8671 0.6931 0.1995 0.070 Uiso 1 1 calc GR . . . .
H37B H 0.9234 0.7606 0.2394 0.070 Uiso 1 1 calc GR . . . .
H37C H 0.8732 0.7564 0.1364 0.070 Uiso 1 1 calc GR . . . .
C38 C 0.7509(11) 0.7662(6) 0.2188(7) 0.038(3) Uani 1 1 d . . . . .
H38 H 0.7451 0.7518 0.2810 0.046 Uiso 1 1 calc R . . . .
C39 C 0.7465(12) 0.8416(6) 0.2168(10) 0.048(3) Uani 1 1 d . . . . .
H39A H 0.7664 0.8584 0.1599 0.058 Uiso 1 1 calc R . . . .
H39B H 0.7991 0.8603 0.2661 0.058 Uiso 1 1 calc R . . . .
C40 C 0.6264(13) 0.8620(6) 0.2268(11) 0.056(4) Uani 1 1 d . . . . .
H40A H 0.6153 0.9099 0.2125 0.067 Uiso 1 1 calc R . . . .
H40B H 0.6134 0.8550 0.2890 0.067 Uiso 1 1 calc R . . . .
C41 C 0.5412(11) 0.8185(6) 0.1614(8) 0.038(3) Uani 1 1 d . . . . .
H41 H 0.5281 0.8418 0.1027 0.046 Uiso 1 1 calc R . . . .
C42 C 0.4295(10) 0.8126(6) 0.1966(10) 0.044(3) Uani 1 1 d . . . . .
H42A H 0.3803 0.7833 0.1575 0.066 Uiso 1 1 calc GR . . . .
H42B H 0.3958 0.8568 0.1979 0.066 Uiso 1 1 calc GR . . . .
H42C H 0.4412 0.7940 0.2568 0.066 Uiso 1 1 calc GR . . . .
Br4 Br 0.85521(17) 0.66837(15) 0.79545(13) 0.0890(7) Uani 1 1 d . . . . .
Cl1 Cl 0.2187(4) 0.6618(3) -0.1940(3) 0.0795(13) Uani 1 1 d . . . . .
Cl2 Cl 0.1709(5) 0.7554(3) -0.3436(4) 0.0910(15) Uani 1 1 d . . . . .
C44 C 0.1201(12) 0.6867(9) -0.2849(10) 0.059(4) Uani 1 1 d . . . . .
H44A H 0.0508 0.6999 -0.2629 0.071 Uiso 1 1 calc R . . . .
H44B H 0.1033 0.6487 -0.3262 0.071 Uiso 1 1 calc R . . . .
Cl3 Cl -0.0928(6) 0.3370(3) 0.1549(4) 0.1003(19) Uani 1 1 d . . . . .
Cl4 Cl -0.0343(7) 0.3272(4) -0.0270(4) 0.121(2) Uani 1 1 d . . . . .
C43 C -0.0643(19) 0.2835(11) 0.0686(14) 0.087(6) Uiso 1 1 d . . . . .
H43A H -0.1288 0.2541 0.0513 0.105 Uiso 1 1 calc R . . . .
H43B H -0.0005 0.2548 0.0911 0.105 Uiso 1 1 calc R . . . .
C45 C 0.847(3) 0.3352(19) 0.646(3) 0.24(2) Uiso 1 1 d D . . . .
H45A H 0.8738 0.2903 0.6621 0.356 Uiso 1 1 calc GR . . . .
H45B H 0.7981 0.3334 0.5886 0.356 Uiso 1 1 calc GR . . . .
H45C H 0.8061 0.3527 0.6915 0.356 Uiso 1 1 calc GR . . . .
C46 C 0.9362(19) 0.3765(11) 0.6376(14) 0.114(8) Uiso 1 1 d D . . . .
C47 C 1.0141(19) 0.3796(13) 0.5796(17) 0.137(11) Uiso 1 1 d D . . . .
H47 H 1.0150 0.3461 0.5357 0.164 Uiso 1 1 calc R . . . .
C48 C 1.0908(19) 0.4309(10) 0.5845(15) 0.109(8) Uiso 1 1 d D . . . .
H48 H 1.1459 0.4330 0.5463 0.131 Uiso 1 1 calc R . . . .
C49 C 1.0818(19) 0.4790(11) 0.6487(14) 0.110(8) Uiso 1 1 d D . . . .
H49 H 1.1345 0.5140 0.6554 0.133 Uiso 1 1 calc R . . . .
C50 C 1.0004(16) 0.4788(11) 0.7038(15) 0.109(8) Uiso 1 1 d D . . . .
H50 H 0.9941 0.5150 0.7430 0.131 Uiso 1 1 calc R . . . .
C51 C 0.9283(19) 0.4252(9) 0.7011(15) 0.103(7) Uiso 1 1 d D . . . .
H51 H 0.8756 0.4221 0.7412 0.123 Uiso 1 1 calc R . . . .

loop_
_atom_site_aniso_label
_atom_site_aniso_U_11
_atom_site_aniso_U_22
_atom_site_aniso_U_33
_atom_site_aniso_U_23
_atom_site_aniso_U_13
_atom_site_aniso_U_12
W1 0.01981(15) 0.01874(16) 0.01453(15) -0.00052(13) 0.00197(11) 0.00022(12)
W2 0.01859(15) 0.01729(15) 0.01763(15) 0.00018(13) 0.00225(12) -0.00067(13)
W3 0.02116(16) 0.01604(15) 0.01534(15) 0.00058(12) 0.00315(12) -0.00030(12)
Br1 0.0381(5) 0.0230(4) 0.0243(4) -0.0044(4) 0.0046(4) -0.0036(4)
Br2 0.0266(4) 0.0350(5) 0.0278(4) -0.0011(4) 0.0099(3) -0.0027(4)
Br3 0.0299(5) 0.0255(5) 0.0260(5) 0.0028(4) -0.0030(4) 0.0021(4)
S1 0.0209(10) 0.0200(10) 0.0198(10) -0.0030(8) 0.0026(8) 0.0034(8)
S2 0.0233(10) 0.0210(10) 0.0170(10) 0.0014(8) 0.0018(8) 0.0010(8)
S3 0.0262(11) 0.0188(10) 0.0187(9) -0.0018(8) 0.0043(8) -0.0024(8)
S4 0.0222(10) 0.0237(10) 0.0192(9) 0.0011(9) 0.0024(7) 0.0011(9)
P1 0.0224(11) 0.0270(13) 0.0190(11) 0.0013(9) -0.0011(8) 0.0012(9)
P2 0.0280(11) 0.0242(11) 0.0152(10) -0.0010(9) 0.0048(8) -0.0004(9)
P3 0.0289(12) 0.0183(11) 0.0216(11) 0.0009(9) 0.0029(9) -0.0049(9)
P4 0.0198(10) 0.0259(11) 0.0235(11) -0.0001(10) -0.0012(8) -0.0021(9)
P5 0.0262(11) 0.0196(11) 0.0169(9) -0.0005(9) 0.0042(8) -0.0021(9)
P6 0.0295(12) 0.0182(11) 0.0201(11) 0.0003(9) 0.0038(9) -0.0038(9)
C1 0.044(7) 0.035(7) 0.089(11) -0.019(7) 0.010(7) 0.017(5)
C2 0.031(5) 0.044(6) 0.034(5) 0.005(5) 0.000(4) 0.010(5)
C3 0.041(7) 0.072(10) 0.057(8) -0.002(7) 0.022(6) 0.015(6)
C4 0.022(5) 0.060(9) 0.069(8) 0.001(7) 0.004(5) -0.010(5)
C5 0.028(5) 0.038(6) 0.035(5) 0.001(5) -0.004(4) -0.014(4)
C6 0.055(8) 0.059(8) 0.044(7) -0.012(6) 0.003(6) -0.027(7)
C7 0.027(5) 0.042(6) 0.021(5) 0.004(4) -0.002(4) 0.003(4)
C8 0.039(5) 0.037(6) 0.012(4) -0.004(4) -0.001(3) -0.001(4)
C9 0.048(7) 0.036(6) 0.039(6) -0.003(5) 0.014(5) 0.008(5)
C10 0.038(6) 0.039(6) 0.027(5) -0.011(4) 0.009(4) 0.007(5)
C11 0.034(5) 0.054(7) 0.035(5) 0.004(6) 0.017(4) 0.003(5)
C12 0.044(6) 0.043(6) 0.024(5) 0.006(5) 0.014(4) -0.002(5)
C13 0.036(5) 0.024(5) 0.020(4) 0.001(4) 0.005(4) -0.003(4)
C14 0.046(7) 0.038(6) 0.038(6) 0.018(5) 0.004(5) -0.007(5)
C15 0.042(6) 0.030(6) 0.050(7) 0.006(5) 0.018(5) 0.003(5)
C16 0.043(6) 0.017(4) 0.029(5) -0.002(4) 0.003(4) 0.000(4)
C17 0.055(7) 0.021(5) 0.035(6) 0.004(4) -0.003(5) 0.007(5)
C18 0.061(8) 0.021(5) 0.033(6) 0.007(4) 0.002(5) -0.004(5)
C19 0.046(6) 0.033(5) 0.028(5) 0.006(4) 0.015(5) -0.007(5)
C20 0.067(9) 0.050(8) 0.055(8) 0.001(6) 0.032(7) -0.015(7)
C21 0.038(6) 0.024(5) 0.035(5) 0.000(4) 0.000(4) -0.012(4)
C22 0.025(5) 0.032(5) 0.034(5) 0.001(4) 0.001(4) -0.008(4)
C23 0.035(6) 0.037(6) 0.072(9) -0.006(6) 0.006(6) 0.015(5)
C24 0.021(5) 0.042(6) 0.052(6) 0.002(6) 0.003(4) 0.004(5)
C25 0.040(6) 0.041(6) 0.054(7) -0.001(6) -0.017(5) 0.008(5)
C26 0.042(7) 0.051(7) 0.039(6) 0.009(6) -0.018(5) -0.006(6)
C27 0.037(6) 0.049(7) 0.028(5) 0.003(5) 0.000(4) -0.009(5)
C28 0.057(8) 0.052(8) 0.032(6) -0.011(5) 0.000(5) -0.002(6)
C29 0.056(8) 0.065(9) 0.041(7) 0.001(6) 0.017(6) 0.030(7)
C30 0.032(5) 0.039(6) 0.030(5) -0.003(4) 0.012(4) 0.003(4)
C31 0.057(8) 0.039(6) 0.042(6) -0.006(5) 0.013(6) 0.006(6)
C32 0.064(8) 0.037(6) 0.030(5) -0.009(5) 0.004(5) 0.006(6)
C33 0.042(6) 0.031(5) 0.021(4) -0.002(4) 0.003(4) -0.005(5)
C34 0.043(6) 0.035(5) 0.022(5) 0.004(4) -0.007(4) 0.001(5)
C35 0.036(5) 0.029(5) 0.027(5) -0.002(4) 0.010(4) -0.009(4)
C36 0.038(5) 0.025(5) 0.019(4) 0.003(4) 0.003(4) -0.004(4)
C37 0.036(6) 0.057(8) 0.047(7) 0.000(6) 0.004(5) -0.017(6)
C38 0.058(7) 0.031(6) 0.024(5) 0.001(4) 0.000(5) -0.015(5)
C39 0.063(8) 0.034(6) 0.048(7) -0.008(5) 0.003(6) -0.018(6)
C40 0.074(10) 0.027(6) 0.073(10) -0.024(6) 0.027(8) -0.007(6)
C41 0.060(8) 0.022(5) 0.034(6) 0.001(4) 0.014(5) 0.006(5)
C42 0.041(7) 0.032(6) 0.059(8) -0.009(6) 0.007(6) 0.011(5)
Br4 0.0645(11) 0.144(2) 0.0624(10) 0.0041(12) 0.0214(8) -0.0050(12)
Cl1 0.060(2) 0.116(4) 0.061(2) 0.010(2) 0.0047(19) 0.022(2)
Cl2 0.100(4) 0.088(3) 0.089(3) -0.001(3) 0.028(3) -0.019(3)
C44 0.043(7) 0.081(11) 0.054(8) -0.004(8) 0.004(6) -0.003(7)
Cl3 0.130(5) 0.074(3) 0.109(4) -0.008(3) 0.057(4) -0.013(3)
Cl4 0.167(7) 0.118(5) 0.088(4) -0.033(4) 0.053(4) -0.028(5)

loop_
_atom_type_symbol
_atom_type_description
_atom_type_scat_dispersion_real
_atom_type_scat_dispersion_imag
_atom_type_scat_source
C C 0.0033 0.0016 'International Tables Vol C Tables 4.2.6.8 and 6.1.1.4'
H H 0.0000 0.0000 'International Tables Vol C Tables 4.2.6.8 and 6.1.1.4'
Br Br -0.2901 2.4595 'International Tables Vol C Tables 4.2.6.8 and 6.1.1.4'
Cl Cl 0.1484 0.1585 'International Tables Vol C Tables 4.2.6.8 and 6.1.1.4'
P P 0.1023 0.0942 'International Tables Vol C Tables 4.2.6.8 and 6.1.1.4'
S S 0.1246 0.1234 'International Tables Vol C Tables 4.2.6.8 and 6.1.1.4'
W W -0.8490 6.8722 'International Tables Vol C Tables 4.2.6.8 and 6.1.1.4'

loop_
_geom_angle_atom_site_label_1
_geom_angle_atom_site_label_2
_geom_angle_atom_site_label_3
_geom_angle
_geom_angle_site_symmetry_1
_geom_angle_site_symmetry_3
W2 W1 W3 59.906(11) . .
Br1 W1 W2 136.05(3) . .
Br1 W1 W3 102.14(2) . .
Br1 W1 P2 76.77(6) . .
S1 W1 W2 53.89(6) . .
S1 W1 W3 53.85(5) . .
S1 W1 Br1 82.69(6) . .
S1 W1 P1 163.52(8) . .
S1 W1 P2 97.54(8) . .
S2 W1 W2 53.29(6) . .
S2 W1 W3 98.40(6) . .
S2 W1 Br1 158.86(6) . .
S2 W1 S1 105.85(8) . .
S2 W1 S4 97.84(8) . .
S2 W1 P1 89.35(8) . .
S2 W1 P2 82.88(8) . .
S4 W1 W2 98.49(6) . .
S4 W1 W3 52.14(5) . .
S4 W1 Br1 98.66(7) . .
S4 W1 S1 104.34(8) . .
S4 W1 P1 79.24(8) . .
S4 W1 P2 156.94(8) . .
P1 W1 W2 142.21(6) . .
P1 W1 W3 131.33(6) . .
P1 W1 Br1 80.86(6) . .
P1 W1 P2 77.71(8) . .
P2 W1 W2 100.25(5) . .
P2 W1 W3 150.80(5) . .
W1 W2 W3 60.217(12) . .
Br2 W2 W1 99.74(3) . .
Br2 W2 W3 137.45(3) . .
S1 W2 W1 53.83(5) . .
S1 W2 W3 53.97(6) . .
S1 W2 Br2 83.63(6) . .
S1 W2 P3 163.90(8) . .
S1 W2 P4 94.83(8) . .
S2 W2 W1 52.34(6) . .
S2 W2 W3 97.94(6) . .
S2 W2 Br2 96.15(6) . .
S2 W2 S1 104.86(8) . .
S2 W2 P3 79.42(8) . .
S2 W2 P4 157.73(8) . .
S3 W2 W1 100.13(6) . .
S3 W2 W3 53.26(5) . .
S3 W2 Br2 159.80(6) . .
S3 W2 S1 105.39(8) . .
S3 W2 S2 98.80(8) . .
S3 W2 P3 89.01(8) . .
S3 W2 P4 85.62(8) . .
P3 W2 W1 131.66(6) . .
P3 W2 W3 141.63(6) . .
P3 W2 Br2 80.46(6) . .
P3 W2 P4 78.85(8) . .
P4 W2 W1 148.61(6) . .
P4 W2 W3 102.08(6) . .
P4 W2 Br2 75.50(6) . .
W2 W3 W1 59.877(12) . .
Br3 W3 W1 138.61(3) . .
Br3 W3 W2 102.37(3) . .
S1 W3 W1 53.65(6) . .
S1 W3 W2 53.83(6) . .
S1 W3 Br3 85.28(6) . .
S1 W3 P5 165.90(8) . .
S1 W3 P6 95.14(8) . .
S3 W3 W1 99.16(5) . .
S3 W3 W2 52.34(5) . .
S3 W3 Br3 95.67(6) . .
S3 W3 S1 104.37(8) . .
S3 W3 P5 79.69(8) . .
S3 W3 P6 158.06(8) . .
S4 W3 W1 52.93(5) . .
S4 W3 W2 99.06(6) . .
S4 W3 Br3 158.29(6) . .
S4 W3 S1 104.92(8) . .
S4 W3 S3 100.11(9) . .
S4 W3 P5 87.38(7) . .
S4 W3 P6 84.14(8) . .
P5 W3 W1 139.77(5) . .
P5 W3 W2 132.02(5) . .
P5 W3 Br3 80.86(6) . .
P5 W3 P6 79.02(7) . .
P6 W3 W1 100.47(5) . .
P6 W3 W2 148.72(6) . .
P6 W3 Br3 75.78(6) . .
W1 S1 W2 72.28(6) . .
W1 S1 W3 72.50(6) . .
W2 S1 W3 72.20(6) . .
W1 S2 W2 74.36(7) . .
W2 S3 W3 74.39(6) . .
W3 S4 W1 74.94(6) . .
C2 P1 W1 122.1(4) . .
C5 P1 W1 116.1(4) . .
C5 P1 C2 94.5(5) . .
C7 P1 W1 111.4(3) . .
C7 P1 C2 103.4(5) . .
C7 P1 C5 107.2(5) . .
C8 P2 W1 106.0(3) . .
C8 P2 C10 102.4(5) . .
C8 P2 C13 102.8(5) . .
C10 P2 W1 125.9(4) . .
C13 P2 W1 120.8(3) . .
C13 P2 C10 95.7(5) . .
C16 P3 W2 122.3(3) . .
C16 P3 C19 94.6(5) . .
C19 P3 W2 116.4(4) . .
C21 P3 W2 109.9(3) . .
C21 P3 C16 104.2(5) . .
C21 P3 C19 107.6(5) . .
C22 P4 W2 105.8(3) . .
C22 P4 C24 103.6(5) . .
C22 P4 C27 102.0(5) . .
C24 P4 W2 124.3(4) . .
C27 P4 W2 123.2(4) . .
C27 P4 C24 94.7(5) . .
C30 P5 W3 122.8(4) . .
C30 P5 C33 93.1(5) . .
C33 P5 W3 118.1(3) . .
C35 P5 W3 109.6(3) . .
C35 P5 C30 103.1(5) . .
C35 P5 C33 107.9(5) . .
C36 P6 W3 105.8(3) . .
C36 P6 C38 103.2(5) . .
C36 P6 C41 102.3(5) . .
C38 P6 W3 121.4(4) . .
C38 P6 C41 94.7(6) . .
C41 P6 W3 126.2(4) . .
C1 C2 P1 118.6(8) . .
C1 C2 C3 113.2(11) . .
C3 C2 P1 104.4(8) . .
C4 C3 C2 106.8(10) . .
C5 C4 C3 110.1(9) . .
C4 C5 P1 105.4(8) . .
C6 C5 P1 115.4(8) . .
C6 C5 C4 113.1(10) . .
C8 C7 P1 112.6(7) . .
C7 C8 P2 112.3(6) . .
C9 C10 P2 118.5(8) . .
C9 C10 C11 111.8(10) . .
C11 C10 P2 105.0(8) . .
C12 C11 C10 109.8(9) . .
C11 C12 C13 107.9(8) . .
C12 C13 P2 103.4(7) . .
C14 C13 P2 120.4(8) . .
C14 C13 C12 112.4(9) . .
C15 C16 P3 118.7(7) . .
C15 C16 C17 111.8(10) . .
C17 C16 P3 103.5(7) . .
C18 C17 C16 105.0(9) . .
C17 C18 C19 108.8(8) . .
C18 C19 P3 105.0(7) . .
C18 C19 C20 110.8(10) . .
C20 C19 P3 116.8(9) . .
C22 C21 P3 112.0(7) . .
C21 C22 P4 112.7(7) . .
C23 C24 P4 116.5(7) . .
C25 C24 P4 104.9(8) . .
C25 C24 C23 112.4(11) . .
C24 C25 C26 111.2(10) . .
C25 C26 C27 107.9(9) . .
C26 C27 P4 102.6(8) . .
C28 C27 P4 118.1(9) . .
C28 C27 C26 112.5(10) . .
C29 C30 P5 119.6(8) . .
C29 C30 C31 111.0(10) . .
C31 C30 P5 103.9(8) . .
C32 C31 C30 106.7(10) . .
C31 C32 C33 109.7(9) . .
C32 C33 P5 107.0(8) . .
C34 C33 P5 117.1(8) . .
C34 C33 C32 111.9(9) . .
C36 C35 P5 112.0(7) . .
C35 C36 P6 112.8(7) . .
C37 C38 P6 119.1(8) . .
C39 C38 P6 104.9(9) . .
C39 C38 C37 109.9(11) . .
C38 C39 C40 107.0(11) . .
C39 C40 C41 109.7(10) . .
C40 C41 P6 104.0(9) . .
C42 C41 P6 117.8(8) . .
C42 C41 C40 111.0(10) . .
Cl1 C44 Cl2 111.0(9) . .
Cl3 C43 Cl4 113.0(13) . .
C47 C46 C45 134(3) . .
C47 C46 C51 122(2) . .
C51 C46 C45 103(2) . .
C46 C47 C48 121(2) . .
C47 C48 C49 116(2) . .
C50 C49 C48 124(2) . .
C49 C50 C51 119(2) . .
C50 C51 C46 118(2) . .

loop_
_geom_bond_atom_site_label_1
_geom_bond_atom_site_label_2
_geom_bond_distance
_geom_bond_site_symmetry_2
W1 W2 2.7863(5) .
W1 W3 2.7958(5) .
W1 Br1 2.6262(10) .
W1 S1 2.361(2) .
W1 S2 2.291(2) .
W1 S4 2.310(2) .
W1 P1 2.551(2) .
W1 P2 2.635(2) .
W2 W3 2.7871(5) .
W2 Br2 2.6235(10) .
W2 S1 2.363(2) .
W2 S2 2.320(2) .
W2 S3 2.291(2) .
W2 P3 2.553(2) .
W2 P4 2.621(2) .
W3 Br3 2.6392(10) .
W3 S1 2.367(2) .
W3 S3 2.319(2) .
W3 S4 2.286(2) .
W3 P5 2.553(2) .
W3 P6 2.617(2) .
P1 C2 1.883(11) .
P1 C5 1.878(10) .
P1 C7 1.821(10) .
P2 C8 1.846(9) .
P2 C10 1.859(10) .
P2 C13 1.859(10) .
P3 C16 1.856(11) .
P3 C19 1.867(10) .
P3 C21 1.838(11) .
P4 C22 1.847(10) .
P4 C24 1.879(11) .
P4 C27 1.864(11) .
P5 C30 1.853(11) .
P5 C33 1.855(10) .
P5 C35 1.833(10) .
P6 C36 1.833(10) .
P6 C38 1.855(12) .
P6 C41 1.866(11) .
C1 C2 1.493(18) .
C2 C3 1.541(18) .
C3 C4 1.53(2) .
C4 C5 1.529(17) .
C5 C6 1.526(17) .
C7 C8 1.517(14) .
C9 C10 1.506(16) .
C10 C11 1.529(16) .
C11 C12 1.516(17) .
C12 C13 1.539(14) .
C13 C14 1.491(15) .
C15 C16 1.518(15) .
C16 C17 1.552(15) .
C17 C18 1.526(18) .
C18 C19 1.534(16) .
C19 C20 1.541(18) .
C21 C22 1.525(15) .
C23 C24 1.521(18) .
C24 C25 1.503(17) .
C25 C26 1.509(19) .
C26 C27 1.522(17) .
C27 C28 1.502(18) .
C29 C30 1.516(17) .
C30 C31 1.553(17) .
C31 C32 1.482(18) .
C32 C33 1.521(16) .
C33 C34 1.510(14) .
C35 C36 1.535(15) .
C37 C38 1.518(18) .
C38 C39 1.485(17) .
C39 C40 1.52(2) .
C40 C41 1.563(19) .
C41 C42 1.509(17) .
Cl1 C44 1.737(15) .
Cl2 C44 1.764(17) .
Cl3 C43 1.73(2) .
Cl4 C43 1.74(2) .
C45 C46 1.3601(14) .
C46 C47 1.3600(14) .
C46 C51 1.3599(14) .
C47 C48 1.3600(14) .
C48 C49 1.3601(14) .
C49 C50 1.3597(14) .
C50 C51 1.3600(14) .
